data_7103387
loop_
_publ_author_name
'Berrocal, Teresa'
'Mesa, Jos\'e L'
'Pizarro, Jos\'e L'
'Baz\'an, Bego\~na'
'Iglesias, Marta'
'Aguayo, Andr\'es T'
'Arriortua, Mar\'ia I'
'Rojo, Te\'ofilo'

_publ_section_title
;
 Microporous vanadyl-arsenate with the template incorporated exhibiting
 sorption and catalytic properties.
;
_journal_issue 39
_journal_name_full 'Chemical communications (Cambridge, England)'
_journal_page_first 4738
_journal_page_last 4740
_journal_paper_doi 10.1039/b807250g
_journal_year 2008
_chemical_formula_sum 'C5 H23 As3 N2 O19 V3'
_chemical_formula_weight 792.83
_chemical_name_systematic
;
?
;
_space_group_IT_number 176
_symmetry_cell_setting hexagonal
_symmetry_space_group_name_Hall '-P 6c'
_symmetry_space_group_name_H-M 'P 63/m'
_atom_sites_solution_hydrogens geom
_atom_sites_solution_primary direct
_atom_sites_solution_secondary difmap
_audit_conform_dict_location ftp://ftp.iucr.org/pub/cif_core.dic
_audit_conform_dict_name cif_core.dic
_audit_conform_dict_version 2.3
_audit_creation_date 2008-06-05T09:51:22-00:00
_audit_creation_method 'WinGX routine CIF_UPDATE'
_cell_angle_alpha 90
_cell_angle_beta 90
_cell_angle_gamma 120
_cell_formula_units_Z 6
_cell_length_a 19.0945(16)
_cell_length_b 19.0945(16)
_cell_length_c 11.0133(9)
_cell_measurement_reflns_used 1248
_cell_measurement_temperature 293(2)
_cell_measurement_theta_max 4.443
_cell_measurement_theta_min 45.562
_cell_volume 3477.5(5)
_computing_structure_refinement 'SHELXL-97 (Sheldrick, 1997)'
_diffrn_ambient_temperature 293(2)
_diffrn_detector_area_resol_mean 8.26
_diffrn_measured_fraction_theta_full 0.986
_diffrn_measured_fraction_theta_max 0.986
_diffrn_measurement_device_type 'BRUKER SMART APEX CCD System'
_diffrn_measurement_method '\w rotations with narrow frame'
_diffrn_radiation_monochromator graphite
_diffrn_radiation_source 'fine-focus sealed tube'
_diffrn_radiation_type MoK\a
_diffrn_radiation_wavelength 0.71073
_diffrn_reflns_av_R_equivalents 0.1566
_diffrn_reflns_av_unetI/netI 0.0973
_diffrn_reflns_limit_h_max 23
_diffrn_reflns_limit_h_min -23
_diffrn_reflns_limit_k_max 22
_diffrn_reflns_limit_k_min -23
_diffrn_reflns_limit_l_max 13
_diffrn_reflns_limit_l_min -13
_diffrn_reflns_number 30908
_diffrn_reflns_theta_full 25.98
_diffrn_reflns_theta_max 25.98
_diffrn_reflns_theta_min 2.82
_diffrn_standards_decay_% 0
_exptl_absorpt_coefficient_mu 5.519
_exptl_absorpt_correction_type none
_exptl_crystal_colour blue
_exptl_crystal_density_diffrn 2.272
_exptl_crystal_density_method 'not measured'
_exptl_crystal_description needle
_exptl_crystal_F_000 2322
_exptl_crystal_size_max 0.1
_exptl_crystal_size_mid 0.01
_exptl_crystal_size_min 0.01
_refine_diff_density_max 1.331
_refine_diff_density_min -0.617
_refine_diff_density_rms 0.142
_refine_ls_extinction_method none
_refine_ls_goodness_of_fit_ref 0.876
_refine_ls_hydrogen_treatment mixed
_refine_ls_matrix_type full
_refine_ls_number_parameters 159
_refine_ls_number_reflns 2367
_refine_ls_number_restraints 0
_refine_ls_restrained_S_all 0.876
_refine_ls_R_factor_all 0.0693
_refine_ls_R_factor_gt 0.0403
_refine_ls_shift/su_max 0.000
_refine_ls_shift/su_mean 0.000
_refine_ls_structure_factor_coef Fsqd
_refine_ls_weighting_details 'calc w=1/[\s^2^(Fo^2^)+(0.0134P)^2^+0.0000P] where P=(Fo^2^+2Fc^2^)/3'
_refine_ls_weighting_scheme calc
_refine_ls_wR_factor_gt 0.0669
_refine_ls_wR_factor_ref 0.0725
_reflns_number_gt 1673
_reflns_number_total 2367
_reflns_threshold_expression >2sigma(I)
_cod_data_source_file b807250g.txt
_cod_data_source_block fjl25atci
_cod_database_code 7103387

loop_
_space_group_symop_operation_xyz
'x, y, z'
'x-y, x, z+1/2'
'-y, x-y, z'
'-x, -y, z+1/2'
'-x+y, -x, z'
'y, -x+y, z+1/2'
'-x, -y, -z'
'-x+y, -x, -z-1/2'
'y, -x+y, -z'
'x, y, -z-1/2'
'x-y, x, -z'
'-y, x-y, -z-1/2'

loop_
_atom_site_label
_atom_site_type_symbol
_atom_site_fract_x
_atom_site_fract_y
_atom_site_fract_z
_atom_site_U_iso_or_equiv
_atom_site_adp_type
_atom_site_occupancy
_atom_site_symmetry_multiplicity
_atom_site_calc_flag
_atom_site_refinement_flags
_atom_site_disorder_assembly
_atom_site_disorder_group
V1 V 0.60527(6) 0.15124(5) 0.10030(8) 0.0074(2) Uani 1 1 d . . .
V2 V 0.50653(8) -0.02355(8) 0.2500 0.0083(3) Uani 1 2 d S . .
As1 As 0.41373(3) 0.01341(3) 0.01242(5) 0.00815(15) Uani 1 1 d . . .
As2 As 0.50366(5) 0.22713(5) 0.2500 0.0085(2) Uani 1 2 d S . .
O1 O 0.4939(2) 0.0447(2) 0.1105(3) 0.0088(9) Uani 1 1 d . . .
O2 O 0.3587(2) -0.0866(2) 0.0020(3) 0.0106(9) Uani 1 1 d . . .
O3 O 0.4435(2) 0.0589(2) -0.1240(3) 0.0091(9) Uiso 1 1 d . . .
O4 O 0.3532(2) 0.0455(2) 0.0754(3) 0.0153(9) Uani 1 1 d . . .
H2 H 0.3138 0.0323 0.0317 0.018 Uiso 1 1 calc R . .
O5 O 0.5758(3) 0.1984(3) 0.2500 0.0089(12) Uiso 1 2 d S . .
O6 O 0.4109(3) 0.1432(3) 0.2500 0.0100(13) Uani 1 2 d S . .
O7 O 0.7217(2) 0.2321(2) 0.1229(3) 0.0098(9) Uiso 1 1 d . . .
O8 O 0.5794(2) 0.1931(2) -0.0018(4) 0.0151(9) Uani 1 1 d . . .
O9 O 0.4139(3) -0.0936(3) 0.2500 0.0183(14) Uani 1 2 d S . .
O10 O 0.6154(3) 0.0877(3) 0.2500 0.0077(13) Uani 1 2 d S . .
H1 H 0.649(6) 0.074(6) 0.2500 0.050 Uiso 1 2 d S . .
O11A O 0.2138(8) 0.2157(9) 0.4081(12) 0.069(4) Uani 0.50 1 d P . .
O11B O 0.2429(10) 0.1936(8) 0.4786(13) 0.090(5) Uani 0.50 1 d P . .
O12 O 0.3264(4) 0.2345(4) 0.2500 0.0316(17) Uani 1 2 d S . .
C1 C 0.7342(5) 0.2656(6) 0.8129(7) 0.064(3) Uani 1 1 d . . .
H1A H 0.7621 0.3216 0.8391 0.077 Uiso 1 1 calc R . .
H1B H 0.6784 0.2422 0.8391 0.077 Uiso 1 1 calc R . .
C2 C 0.8053(5) 0.1866(6) 0.8192(6) 0.056(3) Uani 1 1 d . . .
H2A H 0.8576 0.2369 0.8202 0.067 Uiso 1 1 calc R . .
C3 C 0.8373(11) 0.1480(10) 0.8824(18) 0.071(6) Uani 0.50 1 d P . .
H1C H 0.8465 0.1667 0.9649 0.107 Uiso 0.50 1 calc PR . .
H1D H 0.8875 0.1593 0.8460 0.107 Uiso 0.50 1 calc PR . .
H1E H 0.8002 0.0908 0.8808 0.107 Uiso 0.50 1 calc PR . .
N1 N 0.7669(5) 0.2272(4) 0.8744(5) 0.062(2) Uani 1 1 d . . .
H1F H 0.7271 0.1902 0.9215 0.075 Uiso 1 1 calc R . .
H1G H 0.8038 0.2643 0.9252 0.075 Uiso 1 1 calc R . .

loop_
_atom_site_aniso_label
_atom_site_aniso_U_11
_atom_site_aniso_U_22
_atom_site_aniso_U_33
_atom_site_aniso_U_23
_atom_site_aniso_U_13
_atom_site_aniso_U_12
V1 0.0104(5) 0.0087(5) 0.0017(5) 0.0000(4) -0.0003(4) 0.0036(4)
V2 0.0114(7) 0.0081(7) 0.0036(7) 0.000 0.000 0.0037(6)
As1 0.0109(3) 0.0116(3) 0.0023(3) -0.0012(3) -0.0008(3) 0.0059(3)
As2 0.0138(5) 0.0098(4) 0.0027(4) 0.000 0.000 0.0065(4)
O1 0.009(2) 0.012(2) 0.005(2) -0.0011(16) -0.0026(17) 0.0045(18)
O2 0.009(2) 0.017(2) 0.003(2) -0.0022(18) -0.0004(17) 0.0050(17)
O4 0.013(2) 0.030(3) 0.009(2) -0.0053(19) -0.0066(18) 0.016(2)
O6 0.016(3) 0.012(3) 0.007(3) 0.000 0.000 0.010(3)
O8 0.020(2) 0.012(2) 0.013(2) 0.0011(18) -0.0059(19) 0.0070(18)
O9 0.015(3) 0.014(3) 0.019(3) 0.000 0.000 0.002(3)
O10 0.010(3) 0.011(3) 0.003(3) 0.000 0.000 0.005(3)
O11A 0.072(10) 0.086(11) 0.058(10) 0.004(8) 0.020(8) 0.046(8)
O11B 0.107(13) 0.062(10) 0.081(12) 0.018(9) 0.044(10) 0.027(9)
O12 0.031(4) 0.026(4) 0.038(4) 0.000 0.000 0.014(3)
C1 0.052(5) 0.073(6) 0.084(7) -0.055(5) -0.049(5) 0.044(5)
C2 0.057(6) 0.098(7) 0.033(5) 0.016(5) 0.006(4) 0.054(6)
C3 0.075(14) 0.059(13) 0.093(16) -0.019(11) -0.046(12) 0.043(12)
N1 0.135(7) 0.041(4) 0.023(4) 0.023(3) 0.050(4) 0.053(5)

loop_
_geom_angle_atom_site_label_1
_geom_angle_atom_site_label_2
_geom_angle_atom_site_label_3
_geom_angle
_geom_angle_site_symmetry_1
_geom_angle_site_symmetry_3
_geom_angle_publ_flag
O8 V1 O7 101.84(17) . . ?
O8 V1 O2 101.34(17) . 7_655 ?
O7 V1 O2 87.38(14) . 7_655 ?
O8 V1 O1 96.11(16) . . ?
O7 V1 O1 161.74(15) . . ?
O2 V1 O1 85.81(14) 7_655 . ?
O8 V1 O5 97.09(18) . . ?
O7 V1 O5 90.24(17) . . ?
O2 V1 O5 161.52(15) 7_655 . ?
O1 V1 O5 90.87(17) . . ?
O8 V1 O10 168.2(2) . . ?
O7 V1 O10 87.74(18) . . ?
O2 V1 O10 85.88(15) 7_655 . ?
O1 V1 O10 74.89(17) . . ?
O5 V1 O10 75.71(15) . . ?
O9 V2 O3 103.59(18) . 4_655 ?
O9 V2 O3 103.59(18) . 7_655 ?
O3 V2 O3 88.8(2) 4_655 7_655 ?
O9 V2 O10 165.4(3) . . ?
O3 V2 O10 86.74(15) 4_655 . ?
O3 V2 O10 86.74(15) 7_655 . ?
O9 V2 O1 95.53(17) . 10_556 ?
O3 V2 O1 85.62(14) 4_655 10_556 ?
O3 V2 O1 160.84(15) 7_655 10_556 ?
O10 V2 O1 74.68(14) . 10_556 ?
O9 V2 O1 95.53(17) . . ?
O3 V2 O1 160.84(15) 4_655 . ?
O3 V2 O1 85.62(14) 7_655 . ?
O10 V2 O1 74.68(14) . . ?
O1 V2 O1 93.8(2) 10_556 . ?
O2 As1 O3 112.78(17) . . ?
O2 As1 O4 106.84(18) . . ?
O3 As1 O4 106.99(17) . . ?
O2 As1 O1 112.62(17) . . ?
O3 As1 O1 111.65(17) . . ?
O4 As1 O1 105.40(17) . . ?
O7 As2 O7 113.4(2) 8_666 5_665 ?
O7 As2 O6 106.90(15) 8_666 . ?
O7 As2 O6 106.90(15) 5_665 . ?
O7 As2 O5 110.25(15) 8_666 . ?
O7 As2 O5 110.25(15) 5_665 . ?
O6 As2 O5 108.9(2) . . ?
As1 O1 V1 127.05(19) . . ?
As1 O1 V2 126.97(19) . . ?
V1 O1 V2 105.44(15) . . ?
As1 O2 V1 121.77(19) . 7_655 ?
As1 O3 V2 122.95(19) . 7_655 ?
As1 O4 H2 109.5 . . ?
As2 O5 V1 124.76(13) . 10_556 ?
As2 O5 V1 124.76(13) . . ?
V1 O5 V1 104.4(2) 10_556 . ?
As2 O7 V1 129.8(2) 3_655 . ?
V2 O10 V1 104.63(17) . 10_556 ?
V2 O10 V1 104.63(17) . . ?
V1 O10 V1 102.6(2) 10_556 . ?
V2 O10 H1 102(7) . . ?
V1 O10 H1 120(3) 10_556 . ?
V1 O10 H1 120(3) . . ?
N1 C1 C1 119.9(4) . 10_557 ?
N1 C1 H1A 107.3 . . ?
C1 C1 H1A 107.3 10_557 . ?
N1 C1 H1B 107.3 . . ?
C1 C1 H1B 107.3 10_557 . ?
H1A C1 H1B 106.9 . . ?
C3 C2 N1 124.2(11) . . ?
C3 C2 C2 120.8(9) . 10_557 ?
N1 C2 C2 114.9(4) . 10_557 ?
C3 C2 H2A 90.7 . . ?
N1 C2 H2A 90.7 . . ?
C2 C2 H2A 90.7 10_557 . ?
C2 C3 H1C 109.5 . . ?
C2 C3 H1D 109.5 . . ?
H1C C3 H1D 109.5 . . ?
C2 C3 H1E 109.5 . . ?
H1C C3 H1E 109.5 . . ?
H1D C3 H1E 109.5 . . ?
C1 N1 C2 125.1(6) . . ?
C1 N1 H1F 106.0 . . ?
C2 N1 H1F 106.0 . . ?
C1 N1 H1G 106.0 . . ?
C2 N1 H1G 106.0 . . ?
H1F N1 H1G 106.3 . . ?

loop_
_geom_bond_atom_site_label_1
_geom_bond_atom_site_label_2
_geom_bond_distance
_geom_bond_site_symmetry_2
_geom_bond_publ_flag
V1 O8 1.594(4) . ?
V1 O7 1.990(4) . ?
V1 O2 2.028(4) 7_655 ?
V1 O1 2.085(4) . ?
V1 O5 2.087(3) . ?
V1 O10 2.112(3) . ?
V2 O9 1.597(5) . ?
V2 O3 1.983(4) 4_655 ?
V2 O3 1.983(4) 7_655 ?
V2 O10 2.102(5) . ?
V2 O1 2.106(4) 10_556 ?
V2 O1 2.106(4) . ?
As1 O2 1.661(4) . ?
As1 O3 1.686(3) . ?
As1 O4 1.703(4) . ?
As1 O1 1.718(3) . ?
As2 O7 1.675(4) 8_666 ?
As2 O7 1.675(4) 5_665 ?
As2 O6 1.693(5) . ?
As2 O5 1.718(5) . ?
O2 V1 2.028(4) 7_655 ?
O3 V2 1.983(4) 7_655 ?
O4 H2 0.8200 . ?
O5 V1 2.087(3) 10_556 ?
O7 As2 1.675(4) 3_655 ?
O10 V1 2.112(3) 10_556 ?
O10 H1 0.80(9) . ?
O11A O11B 1.151(16) . ?
C1 N1 1.359(9) . ?
C1 C1 1.385(15) 10_557 ?
C1 H1A 0.9700 . ?
C1 H1B 0.9700 . ?
C2 C3 1.359(17) . ?
C2 N1 1.442(9) . ?
C2 C2 1.524(14) 10_557 ?
C2 H2A 0.9800 . ?
C3 H1C 0.9600 . ?
C3 H1D 0.9600 . ?
C3 H1E 0.9600 . ?
N1 H1F 0.9000 . ?
N1 H1G 0.9000 . ?
